data_7703901
loop_
_publ_author_name
'Gyton, Matthew R.'
'Leverett, Anthony R.'
'Cole, Marcus L.'
'McKay, Alasdair I.'

_publ_section_title
;
 Bulky bis(aryl)triazenides: just aspiring amidinates? A structural and
 spectroscopic study.
;
_journal_issue 17
_journal_name_full 'Dalton transactions (Cambridge, England : 2003)'
_journal_page_first 5653
_journal_page_last 5661
_journal_paper_doi 10.1039/d0dt00285b
_journal_volume 49
_journal_year 2020
_chemical_formula_moiety 'C48 H68 Br N6 Tl'
_chemical_formula_sum 'C48 H68 Br N6 Tl'
_chemical_formula_weight 1013.36
_chemical_name_systematic '[TlBr(N3Dipp2)2]'
_chemical_properties_physical Air-sensitive,Moisture-sensitive,Oxygen-sensitive
_space_group_crystal_system monoclinic
_space_group_IT_number 14
_space_group_name_Hall '-P 2ybc'
_space_group_name_H-M_alt 'P 1 21/c 1'
_atom_sites_solution_hydrogens geom
_atom_sites_solution_primary direct
_audit_creation_date 2019-12-12
_audit_creation_method
;
Olex2 1.2
(compiled 2018.05.29 svn.r3508 for OlexSys, GUI svn.r5506)
;
_audit_update_record
;
2019-12-14 deposited with the CCDC.	2020-03-31 downloaded from the CCDC.
;
_cell_angle_alpha 90
_cell_angle_beta 108.21(3)
_cell_angle_gamma 90
_cell_formula_units_Z 4
_cell_length_a 14.570(3)
_cell_length_b 16.835(3)
_cell_length_c 21.235(4)
_cell_measurement_reflns_used 5214
_cell_measurement_temperature 150
_cell_measurement_theta_max 21.410
_cell_measurement_theta_min 2.354
_cell_volume 4947.8(18)
_computing_cell_refinement 'SAINT v7.68A (Bruker, 2009)'
_computing_data_reduction 'SAINT v7.68A (Bruker, 2009)'
_computing_molecular_graphics 'Olex2 (Dolomanov et al., 2009)'
_computing_publication_material 'Olex2 (Dolomanov et al., 2009)'
_computing_structure_refinement 'ShelXL (Sheldrick, 2015)'
_computing_structure_solution 'ShelXT (Sheldrick, 2015)'
_diffrn_ambient_temperature 150
_diffrn_measured_fraction_theta_full 0.986
_diffrn_measured_fraction_theta_max 0.979
_diffrn_measurement_device_type 'Bruker APEX-II CCD'
_diffrn_measurement_method '\f and \w scans'
_diffrn_radiation_monochromator graphite
_diffrn_radiation_type MoK\a
_diffrn_radiation_wavelength 0.71073
_diffrn_reflns_av_R_equivalents 0.0610
_diffrn_reflns_av_unetI/netI 0.0949
_diffrn_reflns_Laue_measured_fraction_full 0.986
_diffrn_reflns_Laue_measured_fraction_max 0.979
_diffrn_reflns_limit_h_max 18
_diffrn_reflns_limit_h_min -18
_diffrn_reflns_limit_k_max 21
_diffrn_reflns_limit_k_min -21
_diffrn_reflns_limit_l_max 21
_diffrn_reflns_limit_l_min -26
_diffrn_reflns_number 33377
_diffrn_reflns_point_group_measured_fraction_full 0.986
_diffrn_reflns_point_group_measured_fraction_max 0.979
_diffrn_reflns_theta_full 26.000
_diffrn_reflns_theta_max 27.102
_diffrn_reflns_theta_min 1.471
_diffrn_standards_number 0
_exptl_absorpt_coefficient_mu 4.108
_exptl_absorpt_correction_T_max 0.7461
_exptl_absorpt_correction_T_min 0.6259
_exptl_absorpt_correction_type multi-scan
_exptl_absorpt_process_details
'SADABS-2008/1 (Bruker,2008) was used for absorption correction. wR2(int) was 0.0535 before and 0.0440 after correction. The Ratio of minimum to maximum transmission is 0.8389. The \l/2 correction factor is 0.0015.'
_exptl_crystal_colour orange
_exptl_crystal_colour_primary orange
_exptl_crystal_density_diffrn 1.360
_exptl_crystal_description cube
_exptl_crystal_F_000 2056
_exptl_crystal_size_max 0.11
_exptl_crystal_size_mid 0.05
_exptl_crystal_size_min 0.03
_refine_diff_density_max 0.799
_refine_diff_density_min -1.087
_refine_diff_density_rms 0.114
_refine_ls_extinction_method none
_refine_ls_goodness_of_fit_ref 1.041
_refine_ls_hydrogen_treatment constr
_refine_ls_matrix_type full
_refine_ls_number_parameters 584
_refine_ls_number_reflns 10694
_refine_ls_number_restraints 187
_refine_ls_restrained_S_all 1.039
_refine_ls_R_factor_all 0.1294
_refine_ls_R_factor_gt 0.0591
_refine_ls_shift/su_max 0.001
_refine_ls_shift/su_mean 0.000
_refine_ls_structure_factor_coef Fsqd
_refine_ls_weighting_details 'w=1/[\s^2^(Fo^2^)+(0.0717P)^2^+1.7544P] where P=(Fo^2^+2Fc^2^)/3'
_refine_ls_weighting_scheme calc
_refine_ls_wR_factor_gt 0.1352
_refine_ls_wR_factor_ref 0.1558
_reflns_Friedel_coverage 0.000
_reflns_number_gt 5942
_reflns_number_total 10694
_reflns_threshold_expression 'I > 2\s(I)'
_cod_data_source_file d0dt00285b2.cif
_cod_data_source_block 17
_cod_depositor_comments 'Adding full bibliography for 7703878--7703902.cif.'
_cod_original_cell_volume 4947.6(19)
_cod_database_code 7703901
_shelx_shelxl_version_number 2018/3
_shelx_space_group_comment
;
The symmetry employed for this shelxl refinement is uniquely defined
by the following loop, which should always be used as a source of
symmetry information in preference to the above space-group names.
They are only intended as comments.
;
_shelx_estimated_absorpt_t_max 0.887
_shelx_estimated_absorpt_t_min 0.661
_olex2_refinement_description
;
1. Fixed Uiso
 At 1.2 times of:
  All C(H) groups, All C(H,H) groups
 At 1.5 times of:
  All C(H,H,H) groups
2. Restrained distances
 C7-C8A \\sim C7-C9A \\sim C7-C9 \\sim C7-C8
 with sigma of 0.02
 C12A-C11A \\sim C12-C11
 with sigma of 0.04
 C10-C12A \\sim C10-C11A \\sim C10-C12 \\sim C10-C11
 with sigma of 0.02
 C34-C36A \\sim C34-C35A \\sim C34-C35 \\sim C34-C36
 with sigma of 0.02
3. Uiso/Uaniso restraints and constraints
C7 \\sim C8 \\sim C8A \\sim C9A \\sim C9: within 2A with sigma of 0.01 and
sigma for terminal atoms of 0.02
C10 \\sim C11A \\sim C11 \\sim C12A \\sim C12: within 2A with sigma of 0.04 and
sigma for terminal atoms of 0.08
C34 \\sim C36A \\sim C36 \\sim C35A \\sim C35: within 2A with sigma of 0.01 and
sigma for terminal atoms of 0.02
4. Rigid body (RIGU) restrains
 C7, C8A, C8, C9, C9A
 with sigma for 1-2 distances of 0.004 and sigma for 1-3 distances of 0.004
 C10, C11A, C11, C12A, C12
 with sigma for 1-2 distances of 0.004 and sigma for 1-3 distances of 0.004
 C34, C36A, C36, C35A, C35
 with sigma for 1-2 distances of 0.004 and sigma for 1-3 distances of 0.004
5. Others
 Sof(H7B)=Sof(C8A)=Sof(H8AA)=Sof(H8AB)=Sof(H8AC)=Sof(C9A)=Sof(H9AA)=Sof(H9AB)=
 Sof(H9AC)=1-FVAR(1)
 Sof(H7A)=Sof(C9)=Sof(H9A)=Sof(H9B)=Sof(H9C)=Sof(C8)=Sof(H8A)=Sof(H8B)=
 Sof(H8C)=FVAR(1)
 Sof(H10A)=Sof(C12A)=Sof(H12A)=Sof(H12B)=Sof(H12C)=Sof(C11A)=Sof(H11A)=
 Sof(H11B)=Sof(H11C)=1-FVAR(2)
 Sof(H10)=Sof(C12)=Sof(H12D)=Sof(H12E)=Sof(H12F)=Sof(C11)=Sof(H11D)=Sof(H11E)=
 Sof(H11F)=FVAR(2)
 Sof(H34A)=Sof(C36A)=Sof(H36A)=Sof(H36B)=Sof(H36C)=Sof(C35A)=Sof(H35A)=
 Sof(H35B)=Sof(H35C)=1-FVAR(3)
 Sof(H34)=Sof(C35)=Sof(H35D)=Sof(H35E)=Sof(H35F)=Sof(C36)=Sof(H36D)=Sof(H36E)=
 Sof(H36F)=FVAR(3)
6.a Ternary CH refined with riding coordinates:
 C34(H34A), C34(H34), C31(H31), C46(H46), C10(H10A), C10(H10), C7(H7B),
 C7(H7A), C19(H19), C43(H43), C22(H22)
6.b Aromatic/amide H refined with riding coordinates:
 C4(H4), C28(H28), C27(H27), C41(H41), C29(H29), C16(H16), C5(H5), C17(H17),
 C3(H3), C15(H15), C39(H39), C40(H40)
6.c Idealised Me refined as rotating group:
 C47(H47A,H47B,H47C), C48(H48A,H48B,H48C), C45(H45A,H45B,H45C), C44(H44A,H44B,
 H44C), C32(H32A,H32B,H32C), C24(H24A,H24B,H24C), C21(H21A,H21B,H21C),
 C12A(H12A,H12B,H12C), C23(H23A,H23B,H23C), C8A(H8AA,H8AB,H8AC), C33(H33A,H33B,
 H33C), C11A(H11A,H11B,H11C), C20(H20A,H20B,H20C), C9A(H9AA,H9AB,H9AC),
 C36A(H36A,H36B,H36C), C35A(H35A,H35B,H35C), C9(H9A,H9B,H9C), C8(H8A,H8B,H8C),
 C12(H12D,H12E,H12F), C11(H11D,H11E,H11F), C35(H35D,H35E,H35F), C36(H36D,H36E,
 H36F)
;
_olex2_submission_special_instructions 'No special instructions were received'

loop_
_space_group_symop_operation_xyz
'x, y, z'
'-x, y+1/2, -z+1/2'
'-x, -y, -z'
'x, -y-1/2, z-1/2'

loop_
_atom_site_label
_atom_site_type_symbol
_atom_site_fract_x
_atom_site_fract_y
_atom_site_fract_z
_atom_site_U_iso_or_equiv
_atom_site_adp_type
_atom_site_occupancy
_atom_site_site_symmetry_order
_atom_site_calc_flag
_atom_site_refinement_flags_posn
_atom_site_refinement_flags_adp
_atom_site_refinement_flags_occupancy
_atom_site_disorder_assembly
_atom_site_disorder_group
Tl1 Tl 0.74163(2) 0.26645(2) 0.41962(2) 0.05201(13) Uani 1 1 d . . . . .
Br1 Br 0.71785(8) 0.26098(7) 0.53389(5) 0.0860(3) Uani 1 1 d . . . . .
N5 N 0.6180(4) 0.1607(4) 0.3342(3) 0.0409(14) Uani 1 1 d . . . . .
N2 N 0.8822(4) 0.3705(4) 0.4123(3) 0.0418(15) Uani 1 1 d . . . . .
N6 N 0.5942(4) 0.2310(4) 0.3457(3) 0.0396(13) Uani 1 1 d . . . . .
N1 N 0.7934(4) 0.3830(3) 0.3896(3) 0.0438(15) Uani 1 1 d . . . . .
N4 N 0.7077(5) 0.1478(4) 0.3621(3) 0.0466(15) Uani 1 1 d . . . . .
N3 N 0.9013(4) 0.3015(4) 0.4362(3) 0.0389(14) Uani 1 1 d . . . . .
C25 C 0.7519(5) 0.0758(4) 0.3528(4) 0.0420(18) Uani 1 1 d . . . . .
C37 C 0.4936(6) 0.2507(4) 0.3282(4) 0.047(2) Uani 1 1 d . . . . .
C30 C 0.7572(6) 0.0548(5) 0.2890(4) 0.053(2) Uani 1 1 d . . . . .
C13 C 1.0015(6) 0.2824(4) 0.4703(4) 0.047(2) Uani 1 1 d . . . . .
C34 C 0.7130(7) 0.1049(6) 0.2284(4) 0.078(3) Uani 1 1 d D U . . .
H34A H 0.691814 0.155926 0.243704 0.094 Uiso 0.521(14) 1 calc R . P A 2
H34 H 0.649971 0.117954 0.235517 0.094 Uiso 0.479(14) 1 calc R . P A 1
C42 C 0.4545(6) 0.3007(5) 0.2733(4) 0.057(2) Uani 1 1 d . . . . .
C6 C 0.7733(6) 0.4778(5) 0.2970(4) 0.059(2) Uani 1 1 d . . . . .
C1 C 0.7562(6) 0.4571(5) 0.3556(4) 0.057(2) Uani 1 1 d . . . . .
C31 C 0.7904(7) 0.0503(6) 0.4756(4) 0.070(3) Uani 1 1 d . . . . .
H31 H 0.751420 0.100195 0.470325 0.085 Uiso 1 1 calc R . . . .
C18 C 1.0535(6) 0.2439(5) 0.4349(5) 0.058(2) Uani 1 1 d . . . . .
C46 C 0.5151(6) 0.3311(5) 0.2319(4) 0.060(2) Uani 1 1 d . . . . .
H46 H 0.584578 0.325377 0.258794 0.072 Uiso 1 1 calc R . . . .
C10 C 0.8266(6) 0.4242(6) 0.2620(4) 0.069(2) Uani 1 1 d D U . . .
H10A H 0.879415 0.402989 0.300674 0.083 Uiso 0.37(3) 1 calc R . P B 2
H10 H 0.852295 0.376961 0.290556 0.083 Uiso 0.63(3) 1 calc R . P B 1
C4 C 0.6822(8) 0.5941(6) 0.2947(5) 0.083(3) Uani 1 1 d . . . . .
H4 H 0.654575 0.641740 0.272975 0.100 Uiso 1 1 calc R . . . .
C38 C 0.4364(6) 0.2214(5) 0.3646(4) 0.053(2) Uani 1 1 d . . . . .
C26 C 0.7972(6) 0.0305(5) 0.4082(4) 0.053(2) Uani 1 1 d . . . . .
C28 C 0.8520(7) -0.0590(6) 0.3402(6) 0.080(3) Uani 1 1 d . . . . .
H28 H 0.885622 -0.105862 0.335600 0.096 Uiso 1 1 calc R . . . .
C7 C 0.6895(7) 0.4849(6) 0.4522(5) 0.081(3) Uani 1 1 d D U . . .
H7B H 0.712093 0.428629 0.460774 0.097 Uiso 0.41(3) 1 calc R . P C 2
H7A H 0.739425 0.443897 0.473113 0.097 Uiso 0.59(3) 1 calc R . P C 1
C19 C 0.9829(7) 0.3371(7) 0.5752(5) 0.086(3) Uani 1 1 d . . . . .
H19 H 0.913496 0.327467 0.549600 0.103 Uiso 1 1 calc R . . . .
C2 C 0.7044(6) 0.5064(5) 0.3864(4) 0.059(2) Uani 1 1 d . . . . .
C27 C 0.8462(6) -0.0381(6) 0.3985(5) 0.070(3) Uani 1 1 d . . . . .
H27 H 0.876391 -0.070784 0.435656 0.084 Uiso 1 1 calc R . . . .
C41 C 0.3573(6) 0.3213(6) 0.2573(5) 0.076(3) Uani 1 1 d . . . . .
H41 H 0.329180 0.356213 0.221218 0.091 Uiso 1 1 calc R . . . .
C14 C 1.0418(6) 0.2986(5) 0.5385(4) 0.060(2) Uani 1 1 d . . . . .
C43 C 0.4774(6) 0.1690(6) 0.4237(4) 0.070(3) Uani 1 1 d . . . . .
H43 H 0.549361 0.173171 0.436974 0.084 Uiso 1 1 calc R . . . .
C22 C 1.0121(7) 0.2230(7) 0.3626(4) 0.077(3) Uani 1 1 d . . . . .
H22 H 0.941016 0.232951 0.350063 0.092 Uiso 1 1 calc R . . . .
C29 C 0.8098(7) -0.0133(6) 0.2871(5) 0.073(3) Uani 1 1 d . . . . .
H29 H 0.816351 -0.028626 0.245626 0.087 Uiso 1 1 calc R . . . .
C16 C 1.1897(7) 0.2408(7) 0.5341(6) 0.087(3) Uani 1 1 d . . . . .
H16 H 1.255430 0.227783 0.555913 0.105 Uiso 1 1 calc R . . . .
C5 C 0.7334(7) 0.5490(6) 0.2672(5) 0.072(3) Uani 1 1 d . . . . .
H5 H 0.743008 0.565105 0.226874 0.087 Uiso 1 1 calc R . . . .
C17 C 1.1502(7) 0.2238(6) 0.4701(5) 0.076(3) Uani 1 1 d . . . . .
H17 H 1.188136 0.197494 0.447354 0.091 Uiso 1 1 calc R . . . .
C3 C 0.6679(8) 0.5745(6) 0.3532(6) 0.084(3) Uani 1 1 d . . . . .
H3 H 0.631321 0.609209 0.371387 0.101 Uiso 1 1 calc R . . . .
C47 C 0.4975(10) 0.2797(7) 0.1714(6) 0.109(4) Uani 1 1 d . . . . .
H47A H 0.526102 0.227204 0.184450 0.164 Uiso 1 1 calc GR . . . .
H47B H 0.527028 0.304329 0.140596 0.164 Uiso 1 1 calc GR . . . .
H47C H 0.427752 0.274096 0.149617 0.164 Uiso 1 1 calc GR . . . .
C15 C 1.1366(7) 0.2765(6) 0.5686(5) 0.080(3) Uani 1 1 d . . . . .
H15 H 1.165566 0.286454 0.614547 0.096 Uiso 1 1 calc R . . . .
C39 C 0.3398(8) 0.2450(6) 0.3450(6) 0.087(3) Uani 1 1 d . . . . .
H39 H 0.299220 0.227323 0.369528 0.104 Uiso 1 1 calc R . . . .
C40 C 0.3034(8) 0.2919(7) 0.2928(7) 0.101(4) Uani 1 1 d . . . . .
H40 H 0.236719 0.304998 0.280100 0.122 Uiso 1 1 calc R . . . .
C48 C 0.4965(8) 0.4197(7) 0.2132(6) 0.113(4) Uani 1 1 d . . . . .
H48A H 0.433278 0.425564 0.179454 0.169 Uiso 1 1 calc GR . . . .
H48B H 0.546983 0.439515 0.195745 0.169 Uiso 1 1 calc GR . . . .
H48C H 0.497552 0.450307 0.252735 0.169 Uiso 1 1 calc GR . . . .
C45 C 0.4495(8) 0.0795(6) 0.4059(5) 0.097(3) Uani 1 1 d . . . . .
H45A H 0.381182 0.071435 0.401487 0.145 Uiso 1 1 calc GR . . . .
H45B H 0.489420 0.045210 0.441161 0.145 Uiso 1 1 calc GR . . . .
H45C H 0.460640 0.066249 0.363929 0.145 Uiso 1 1 calc GR . . . .
C44 C 0.4466(9) 0.1917(9) 0.4840(5) 0.127(5) Uani 1 1 d . . . . .
H44A H 0.464203 0.247094 0.496026 0.190 Uiso 1 1 calc GR . . . .
H44B H 0.479438 0.157086 0.521408 0.190 Uiso 1 1 calc GR . . . .
H44C H 0.376533 0.185312 0.473249 0.190 Uiso 1 1 calc GR . . . .
C32 C 0.8896(8) 0.0693(9) 0.5246(5) 0.128(5) Uani 1 1 d . . . . .
H32A H 0.920973 0.019901 0.544718 0.192 Uiso 1 1 calc GR . . . .
H32B H 0.881970 0.104585 0.559291 0.192 Uiso 1 1 calc GR . . . .
H32C H 0.929465 0.095461 0.501146 0.192 Uiso 1 1 calc GR . . . .
C24 C 1.0534(10) 0.2857(11) 0.3248(7) 0.159(7) Uani 1 1 d . . . . .
H24A H 1.023482 0.337406 0.326722 0.238 Uiso 1 1 calc GR . . . .
H24B H 1.039110 0.269348 0.278455 0.238 Uiso 1 1 calc GR . . . .
H24C H 1.123468 0.289776 0.345479 0.238 Uiso 1 1 calc GR . . . .
C21 C 0.9984(9) 0.4266(9) 0.5789(6) 0.132(5) Uani 1 1 d . . . . .
H21A H 1.061286 0.438957 0.573690 0.198 Uiso 1 1 calc GR . . . .
H21B H 0.996639 0.446026 0.622060 0.198 Uiso 1 1 calc GR . . . .
H21C H 0.947142 0.452358 0.543521 0.198 Uiso 1 1 calc GR . . . .
C12A C 0.884(4) 0.465(3) 0.2243(17) 0.092(12) Uani 0.37(3) 1 d D U P B 2
H12A H 0.858069 0.450280 0.177315 0.139 Uiso 0.37(3) 1 calc GR . P B 2
H12B H 0.951564 0.447873 0.241669 0.139 Uiso 0.37(3) 1 calc GR . P B 2
H12C H 0.879735 0.522283 0.229096 0.139 Uiso 0.37(3) 1 calc GR . P B 2
C23 C 1.0242(10) 0.1366(8) 0.3481(6) 0.131(5) Uani 1 1 d . . . . .
H23A H 1.067982 0.131972 0.321473 0.197 Uiso 1 1 calc GR . . . .
H23B H 0.961124 0.114044 0.323604 0.197 Uiso 1 1 calc GR . . . .
H23C H 1.051187 0.107749 0.389920 0.197 Uiso 1 1 calc GR . . . .
C8A C 0.5837(13) 0.482(3) 0.4453(19) 0.093(6) Uani 0.41(3) 1 d D U P C 2
H8AA H 0.560481 0.536372 0.448523 0.139 Uiso 0.41(3) 1 calc GR . P C 2
H8AB H 0.573824 0.449495 0.480713 0.139 Uiso 0.41(3) 1 calc GR . P C 2
H8AC H 0.547796 0.459596 0.402141 0.139 Uiso 0.41(3) 1 calc GR . P C 2
C33 C 0.7377(10) -0.0111(8) 0.5013(6) 0.134(5) Uani 1 1 d . . . . .
H33A H 0.673297 -0.019016 0.469365 0.201 Uiso 1 1 calc GR . . . .
H33B H 0.731451 0.006577 0.543733 0.201 Uiso 1 1 calc GR . . . .
H33C H 0.773695 -0.061171 0.507662 0.201 Uiso 1 1 calc GR . . . .
C11A C 0.779(3) 0.3507(19) 0.232(2) 0.091(12) Uani 0.37(3) 1 d D U P B 2
H11A H 0.738793 0.330942 0.257963 0.136 Uiso 0.37(3) 1 calc GR . P B 2
H11B H 0.828595 0.310913 0.232479 0.136 Uiso 0.37(3) 1 calc GR . P B 2
H11C H 0.739280 0.360971 0.186565 0.136 Uiso 0.37(3) 1 calc GR . P B 2
C20 C 0.9999(11) 0.3039(12) 0.6444(5) 0.165(7) Uani 1 1 d . . . . .
H20A H 0.977115 0.248859 0.641257 0.248 Uiso 1 1 calc GR . . . .
H20B H 0.964450 0.335926 0.667642 0.248 Uiso 1 1 calc GR . . . .
H20C H 1.069101 0.305590 0.668890 0.248 Uiso 1 1 calc GR . . . .
C9A C 0.764(3) 0.534(2) 0.5065(13) 0.103(7) Uani 0.41(3) 1 d D U P C 2
H9AA H 0.823160 0.540489 0.494855 0.155 Uiso 0.41(3) 1 calc GR . P C 2
H9AB H 0.777864 0.507115 0.549234 0.155 Uiso 0.41(3) 1 calc GR . P C 2
H9AC H 0.736276 0.586935 0.509648 0.155 Uiso 0.41(3) 1 calc GR . P C 2
C36A C 0.6246(14) 0.0659(14) 0.1829(11) 0.102(6) Uani 0.521(14) 1 d D U P A 2
H36A H 0.633952 0.008243 0.184076 0.153 Uiso 0.521(14) 1 calc GR . P A 2
H36B H 0.613283 0.085293 0.137611 0.153 Uiso 0.521(14) 1 calc GR . P A 2
H36C H 0.568647 0.078734 0.197366 0.153 Uiso 0.521(14) 1 calc GR . P A 2
C35A C 0.7964(14) 0.1253(15) 0.1998(10) 0.102(5) Uani 0.521(14) 1 d D U P A 2
H35A H 0.856165 0.134066 0.236356 0.152 Uiso 0.521(14) 1 calc GR . P A 2
H35B H 0.779958 0.173459 0.172712 0.152 Uiso 0.521(14) 1 calc GR . P A 2
H35C H 0.805568 0.081054 0.172347 0.152 Uiso 0.521(14) 1 calc GR . P A 2
C9 C 0.709(2) 0.5549(11) 0.5001(10) 0.101(6) Uani 0.59(3) 1 d D U P C 1
H9A H 0.769696 0.580475 0.501445 0.151 Uiso 0.59(3) 1 calc GR . P C 1
H9B H 0.712875 0.535904 0.544573 0.151 Uiso 0.59(3) 1 calc GR . P C 1
H9C H 0.655827 0.593388 0.485219 0.151 Uiso 0.59(3) 1 calc GR . P C 1
C8 C 0.5919(12) 0.4438(14) 0.4377(13) 0.087(5) Uani 0.59(3) 1 d D U P C 1
H8A H 0.552145 0.455645 0.392207 0.130 Uiso 0.59(3) 1 calc GR . P C 1
H8B H 0.559270 0.463082 0.468723 0.130 Uiso 0.59(3) 1 calc GR . P C 1
H8C H 0.601624 0.386282 0.443013 0.130 Uiso 0.59(3) 1 calc GR . P C 1
C12 C 0.909(2) 0.469(2) 0.2515(15) 0.117(10) Uani 0.63(3) 1 d D U P B 1
H12D H 0.884944 0.517905 0.227375 0.175 Uiso 0.63(3) 1 calc GR . P B 1
H12E H 0.939588 0.435877 0.225593 0.175 Uiso 0.63(3) 1 calc GR . P B 1
H12F H 0.956020 0.481244 0.294472 0.175 Uiso 0.63(3) 1 calc GR . P B 1
C11 C 0.7617(13) 0.3957(16) 0.1940(10) 0.096(7) Uani 0.63(3) 1 d D U P B 1
H11D H 0.702236 0.372849 0.198585 0.143 Uiso 0.63(3) 1 calc GR . P B 1
H11E H 0.795889 0.355217 0.176734 0.143 Uiso 0.63(3) 1 calc GR . P B 1
H11F H 0.745494 0.440707 0.163246 0.143 Uiso 0.63(3) 1 calc GR . P B 1
C35 C 0.7499(18) 0.1871(12) 0.2259(9) 0.099(6) Uani 0.479(14) 1 d D U P A 1
H35D H 0.745130 0.217369 0.264179 0.149 Uiso 0.479(14) 1 calc GR . P A 1
H35E H 0.711297 0.213172 0.184936 0.149 Uiso 0.479(14) 1 calc GR . P A 1
H35F H 0.817597 0.184727 0.227001 0.149 Uiso 0.479(14) 1 calc GR . P A 1
C36 C 0.675(2) 0.0636(15) 0.1612(8) 0.095(5) Uani 0.479(14) 1 d D U P A 1
H36D H 0.729545 0.048787 0.145780 0.143 Uiso 0.479(14) 1 calc GR . P A 1
H36E H 0.632103 0.099702 0.129014 0.143 Uiso 0.479(14) 1 calc GR . P A 1
H36F H 0.639273 0.015719 0.165548 0.143 Uiso 0.479(14) 1 calc GR . P A 1

loop_
_atom_site_aniso_label
_atom_site_aniso_U_11
_atom_site_aniso_U_22
_atom_site_aniso_U_33
_atom_site_aniso_U_23
_atom_site_aniso_U_13
_atom_site_aniso_U_12
Tl1 0.04818(19) 0.0608(2) 0.0452(2) -0.00229(17) 0.01198(14) -0.01223(17)
Br1 0.0924(8) 0.1205(9) 0.0496(5) -0.0127(5) 0.0287(5) -0.0289(6)
N5 0.046(4) 0.054(4) 0.026(3) -0.001(3) 0.016(3) -0.008(3)
N2 0.043(4) 0.048(4) 0.039(4) 0.001(3) 0.019(3) -0.006(3)
N6 0.044(4) 0.043(3) 0.030(3) 0.001(3) 0.009(3) -0.003(3)
N1 0.041(4) 0.040(4) 0.051(4) 0.012(3) 0.017(3) -0.001(3)
N4 0.048(4) 0.052(4) 0.033(4) -0.004(3) 0.004(3) -0.003(3)
N3 0.039(4) 0.046(4) 0.036(3) 0.009(3) 0.017(3) -0.004(3)
C25 0.033(4) 0.044(5) 0.046(5) -0.006(4) 0.009(4) -0.012(3)
C37 0.050(5) 0.045(5) 0.047(5) 0.002(4) 0.016(4) 0.004(4)
C30 0.055(5) 0.054(6) 0.056(6) -0.003(4) 0.025(5) -0.007(4)
C13 0.046(5) 0.045(5) 0.048(5) 0.013(4) 0.013(4) -0.007(4)
C34 0.102(7) 0.099(7) 0.036(5) -0.012(4) 0.024(4) -0.020(5)
C42 0.055(5) 0.043(5) 0.071(6) 0.005(4) 0.016(5) -0.002(4)
C6 0.057(6) 0.052(6) 0.055(5) 0.014(4) 0.001(4) -0.017(4)
C1 0.046(5) 0.060(6) 0.052(5) 0.009(4) -0.003(4) -0.016(4)
C31 0.077(7) 0.078(7) 0.052(6) 0.019(5) 0.015(5) 0.024(5)
C18 0.044(5) 0.063(6) 0.066(6) 0.005(4) 0.016(4) 0.005(4)
C46 0.043(5) 0.072(6) 0.061(6) 0.026(5) 0.008(4) -0.002(4)
C10 0.080(6) 0.080(6) 0.058(5) 0.017(4) 0.038(5) 0.007(5)
C4 0.098(8) 0.063(7) 0.067(7) 0.015(5) -0.007(6) 0.009(6)
C38 0.060(5) 0.050(5) 0.056(5) 0.003(4) 0.028(4) 0.002(4)
C26 0.039(5) 0.057(5) 0.058(6) 0.017(4) 0.006(4) 0.000(4)
C28 0.051(6) 0.070(7) 0.113(9) -0.020(7) 0.016(6) 0.003(5)
C7 0.096(7) 0.078(6) 0.079(6) 0.016(5) 0.043(6) 0.031(5)
C19 0.074(7) 0.121(10) 0.055(6) -0.022(6) 0.007(5) -0.017(6)
C2 0.061(6) 0.060(6) 0.053(5) 0.007(4) 0.016(5) 0.013(5)
C27 0.048(6) 0.067(7) 0.086(7) 0.017(6) 0.008(5) 0.010(5)
C41 0.056(6) 0.076(7) 0.099(7) 0.037(6) 0.029(6) 0.021(5)
C14 0.061(6) 0.069(6) 0.047(5) 0.002(4) 0.013(5) -0.012(5)
C43 0.059(6) 0.101(8) 0.053(5) 0.002(5) 0.023(5) -0.005(5)
C22 0.058(6) 0.120(9) 0.052(6) -0.002(6) 0.018(5) 0.024(6)
C29 0.059(6) 0.084(8) 0.083(8) -0.037(6) 0.033(6) -0.018(6)
C16 0.047(6) 0.111(9) 0.086(8) 0.021(7) -0.005(6) 0.000(6)
C5 0.077(7) 0.065(7) 0.066(6) 0.012(5) 0.009(5) -0.006(5)
C17 0.046(5) 0.102(8) 0.078(7) 0.008(6) 0.016(5) 0.009(5)
C3 0.090(8) 0.054(6) 0.099(8) 0.006(6) 0.014(6) 0.019(5)
C47 0.129(11) 0.131(11) 0.072(8) -0.006(7) 0.038(7) -0.047(8)
C15 0.061(6) 0.117(9) 0.043(5) 0.006(6) -0.010(5) -0.021(6)
C39 0.076(7) 0.104(9) 0.100(8) 0.016(7) 0.058(7) 0.010(6)
C40 0.068(7) 0.098(9) 0.145(11) 0.039(8) 0.042(8) 0.035(6)
C48 0.112(10) 0.093(9) 0.131(10) 0.061(8) 0.036(8) 0.000(7)
C45 0.105(9) 0.096(9) 0.084(8) 0.032(6) 0.022(7) -0.007(7)
C44 0.127(11) 0.199(14) 0.075(8) -0.016(9) 0.061(8) -0.044(10)
C32 0.071(8) 0.224(16) 0.073(8) -0.033(9) 0.001(6) 0.001(9)
C24 0.114(12) 0.29(2) 0.083(9) 0.053(12) 0.040(9) 0.020(12)
C21 0.091(10) 0.163(14) 0.128(11) -0.064(10) 0.014(8) -0.003(9)
C12A 0.12(3) 0.12(2) 0.041(18) -0.035(19) 0.032(19) -0.077(19)
C23 0.138(12) 0.129(12) 0.114(10) -0.048(9) 0.020(9) 0.026(9)
C8A 0.101(9) 0.105(15) 0.092(12) 0.023(14) 0.060(10) 0.043(11)
C33 0.182(14) 0.149(13) 0.105(10) -0.016(9) 0.091(10) -0.057(11)
C11A 0.08(2) 0.098(19) 0.12(3) -0.010(18) 0.07(2) -0.019(15)
C20 0.157(14) 0.29(2) 0.049(7) 0.014(10) 0.032(8) 0.024(14)
C9A 0.129(14) 0.092(13) 0.086(11) 0.015(10) 0.029(12) 0.036(11)
C36A 0.101(12) 0.114(12) 0.074(11) -0.011(10) 0.002(9) -0.017(10)
C35A 0.119(10) 0.133(12) 0.056(9) 0.012(9) 0.032(8) -0.026(9)
C9 0.142(14) 0.085(10) 0.084(10) 0.011(7) 0.049(10) 0.049(10)
C8 0.094(9) 0.082(12) 0.100(10) 0.032(11) 0.053(9) 0.044(8)
C12 0.115(18) 0.144(17) 0.11(2) -0.072(19) 0.067(18) -0.059(15)
C11 0.098(13) 0.095(16) 0.097(12) -0.024(12) 0.035(10) -0.019(12)
C35 0.127(13) 0.116(10) 0.039(9) -0.004(9) 0.003(9) -0.050(10)
C36 0.121(12) 0.111(11) 0.052(8) -0.018(8) 0.024(9) -0.032(10)

loop_
_atom_type_symbol
_atom_type_description
_atom_type_scat_dispersion_real
_atom_type_scat_dispersion_imag
_atom_type_scat_source
C C 0.0033 0.0016 'International Tables Vol C Tables 4.2.6.8 and 6.1.1.4'
H H 0.0000 0.0000 'International Tables Vol C Tables 4.2.6.8 and 6.1.1.4'
Br Br -0.2901 2.4595 'International Tables Vol C Tables 4.2.6.8 and 6.1.1.4'
N N 0.0061 0.0033 'International Tables Vol C Tables 4.2.6.8 and 6.1.1.4'
Tl Tl -2.8358 9.6688 'International Tables Vol C Tables 4.2.6.8 and 6.1.1.4'

loop_
_geom_angle_atom_site_label_1
_geom_angle_atom_site_label_2
_geom_angle_atom_site_label_3
_geom_angle
_geom_angle_site_symmetry_1
_geom_angle_site_symmetry_3
_geom_angle_publ_flag
N6 Tl1 Br1 105.21(13) . . ?
N6 Tl1 N4 54.4(2) . . ?
N6 Tl1 N3 147.79(18) . . ?
N1 Tl1 Br1 116.99(15) . . ?
N1 Tl1 N6 110.7(2) . . ?
N1 Tl1 N4 129.4(2) . . ?
N1 Tl1 N3 54.2(2) . . ?
N4 Tl1 Br1 113.58(14) . . ?
N4 Tl1 N3 109.8(2) . . ?
N3 Tl1 Br1 106.97(13) . . ?
N4 N5 N6 111.6(6) . . ?
N1 N2 N3 112.4(6) . . ?
N5 N6 Tl1 96.9(4) . . ?
N5 N6 C37 118.7(6) . . ?
C37 N6 Tl1 140.9(5) . . ?
N2 N1 Tl1 98.2(4) . . ?
N2 N1 C1 121.0(6) . . ?
C1 N1 Tl1 140.9(5) . . ?
N5 N4 Tl1 96.7(4) . . ?
N5 N4 C25 121.8(6) . . ?
C25 N4 Tl1 141.5(5) . . ?
N2 N3 Tl1 95.1(4) . . ?
N2 N3 C13 117.8(6) . . ?
C13 N3 Tl1 145.7(4) . . ?
N4 C25 C30 120.5(7) . . ?
C26 C25 N4 118.1(7) . . ?
C26 C25 C30 121.2(7) . . ?
C42 C37 N6 118.1(7) . . ?
C38 C37 N6 121.0(7) . . ?
C38 C37 C42 121.0(8) . . ?
C25 C30 C34 122.5(8) . . ?
C29 C30 C25 115.4(8) . . ?
C29 C30 C34 122.1(8) . . ?
C18 C13 N3 118.1(7) . . ?
C18 C13 C14 121.8(8) . . ?
C14 C13 N3 120.0(7) . . ?
C30 C34 H34A 107.2 . . ?
C30 C34 H34 99.3 . . ?
C30 C34 C35A 106.2(11) . . ?
C30 C34 C36 118.5(13) . . ?
C36A C34 C30 110.9(12) . . ?
C36A C34 H34A 107.2 . . ?
C36A C34 C35A 117.6(13) . . ?
C35A C34 H34A 107.2 . . ?
C35 C34 C30 119.2(11) . . ?
C35 C34 H34 99.3 . . ?
C35 C34 C36 114.8(13) . . ?
C36 C34 H34 99.3 . . ?
C37 C42 C46 121.6(7) . . ?
C41 C42 C37 118.1(7) . . ?
C41 C42 C46 120.3(8) . . ?
C1 C6 C10 123.3(8) . . ?
C1 C6 C5 117.1(9) . . ?
C5 C6 C10 119.4(8) . . ?
C6 C1 N1 121.1(8) . . ?
C6 C1 C2 122.7(8) . . ?
C2 C1 N1 116.2(7) . . ?
C26 C31 H31 106.5 . . ?
C26 C31 C32 111.4(8) . . ?
C32 C31 H31 106.5 . . ?
C33 C31 H31 106.5 . . ?
C33 C31 C26 112.9(9) . . ?
C33 C31 C32 112.5(10) . . ?
C13 C18 C22 123.4(8) . . ?
C13 C18 C17 116.7(8) . . ?
C17 C18 C22 119.9(8) . . ?
C42 C46 H46 107.7 . . ?
C42 C46 C48 112.8(8) . . ?
C47 C46 C42 109.1(8) . . ?
C47 C46 H46 107.7 . . ?
C47 C46 C48 111.6(8) . . ?
C48 C46 H46 107.7 . . ?
C6 C10 H10A 100.9 . . ?
C6 C10 H10 109.0 . . ?
C6 C10 C11 112.6(10) . . ?
C12A C10 C6 117(3) . . ?
C12A C10 H10A 100.9 . . ?
C11A C10 C6 117.9(13) . . ?
C11A C10 H10A 100.9 . . ?
C11A C10 C12A 115.0(18) . . ?
C12 C10 C6 109.4(15) . . ?
C12 C10 H10 109.0 . . ?
C12 C10 C11 107.8(12) . . ?
C11 C10 H10 109.0 . . ?
C5 C4 H4 118.9 . . ?
C5 C4 C3 122.1(10) . . ?
C3 C4 H4 118.9 . . ?
C37 C38 C43 121.6(8) . . ?
C37 C38 C39 117.1(8) . . ?
C39 C38 C43 121.2(8) . . ?
C25 C26 C31 122.0(7) . . ?
C25 C26 C27 117.2(8) . . ?
C27 C26 C31 120.7(8) . . ?
C27 C28 H28 120.3 . . ?
C27 C28 C29 119.3(9) . . ?
C29 C28 H28 120.3 . . ?
C2 C7 H7B 105.1 . . ?
C2 C7 H7A 106.3 . . ?
C2 C7 C9A 106.7(15) . . ?
C2 C7 C9 112.3(11) . . ?
C2 C7 C8 108.4(12) . . ?
C8A C7 H7B 105.1 . . ?
C8A C7 C2 110.7(16) . . ?
C8A C7 C9A 122.7(19) . . ?
C9A C7 H7B 105.1 . . ?
C9 C7 H7A 106.3 . . ?
C8 C7 H7A 106.3 . . ?
C8 C7 C9 116.7(13) . . ?
C14 C19 H19 107.3 . . ?
C14 C19 C21 111.2(9) . . ?
C14 C19 C20 113.8(10) . . ?
C21 C19 H19 107.3 . . ?
C20 C19 H19 107.3 . . ?
C20 C19 C21 109.7(11) . . ?
C1 C2 C7 122.3(8) . . ?
C3 C2 C1 115.7(8) . . ?
C3 C2 C7 122.0(8) . . ?
C26 C27 H27 118.6 . . ?
C28 C27 C26 122.9(9) . . ?
C28 C27 H27 118.6 . . ?
C42 C41 H41 120.1 . . ?
C40 C41 C42 119.9(9) . . ?
C40 C41 H41 120.1 . . ?
C13 C14 C19 120.2(8) . . ?
C15 C14 C13 117.2(8) . . ?
C15 C14 C19 122.5(9) . . ?
C38 C43 H43 107.6 . . ?
C38 C43 C45 110.8(7) . . ?
C38 C43 C44 114.3(9) . . ?
C45 C43 H43 107.6 . . ?
C44 C43 H43 107.6 . . ?
C44 C43 C45 108.6(8) . . ?
C18 C22 H22 106.5 . . ?
C18 C22 C24 105.8(10) . . ?
C18 C22 C23 113.5(9) . . ?
C24 C22 H22 106.5 . . ?
C23 C22 H22 106.5 . . ?
C23 C22 C24 117.4(9) . . ?
C30 C29 H29 118.0 . . ?
C28 C29 C30 124.0(9) . . ?
C28 C29 H29 118.0 . . ?
C17 C16 H16 119.8 . . ?
C17 C16 C15 120.5(10) . . ?
C15 C16 H16 119.8 . . ?
C6 C5 H5 119.8 . . ?
C4 C5 C6 120.5(9) . . ?
C4 C5 H5 119.8 . . ?
C18 C17 H17 119.0 . . ?
C16 C17 C18 122.0(9) . . ?
C16 C17 H17 119.0 . . ?
C4 C3 H3 119.1 . . ?
C2 C3 C4 121.9(10) . . ?
C2 C3 H3 119.1 . . ?
C46 C47 H47A 109.5 . . ?
C46 C47 H47B 109.5 . . ?
C46 C47 H47C 109.5 . . ?
H47A C47 H47B 109.5 . . ?
H47A C47 H47C 109.5 . . ?
H47B C47 H47C 109.5 . . ?
C14 C15 H15 119.1 . . ?
C16 C15 C14 121.8(9) . . ?
C16 C15 H15 119.1 . . ?
C38 C39 H39 119.3 . . ?
C40 C39 C38 121.4(9) . . ?
C40 C39 H39 119.3 . . ?
C41 C40 H40 118.7 . . ?
C39 C40 C41 122.5(10) . . ?
C39 C40 H40 118.7 . . ?
C46 C48 H48A 109.5 . . ?
C46 C48 H48B 109.5 . . ?
C46 C48 H48C 109.5 . . ?
H48A C48 H48B 109.5 . . ?
H48A C48 H48C 109.5 . . ?
H48B C48 H48C 109.5 . . ?
C43 C45 H45A 109.5 . . ?
C43 C45 H45B 109.5 . . ?
C43 C45 H45C 109.5 . . ?
H45A C45 H45B 109.5 . . ?
H45A C45 H45C 109.5 . . ?
H45B C45 H45C 109.5 . . ?
C43 C44 H44A 109.5 . . ?
C43 C44 H44B 109.5 . . ?
C43 C44 H44C 109.5 . . ?
H44A C44 H44B 109.5 . . ?
H44A C44 H44C 109.5 . . ?
H44B C44 H44C 109.5 . . ?
C31 C32 H32A 109.5 . . ?
C31 C32 H32B 109.5 . . ?
C31 C32 H32C 109.5 . . ?
H32A C32 H32B 109.5 . . ?
H32A C32 H32C 109.5 . . ?
H32B C32 H32C 109.5 . . ?
C22 C24 H24A 109.5 . . ?
C22 C24 H24B 109.5 . . ?
C22 C24 H24C 109.5 . . ?
H24A C24 H24B 109.5 . . ?
H24A C24 H24C 109.5 . . ?
H24B C24 H24C 109.5 . . ?
C19 C21 H21A 109.5 . . ?
C19 C21 H21B 109.5 . . ?
C19 C21 H21C 109.5 . . ?
H21A C21 H21B 109.5 . . ?
H21A C21 H21C 109.5 . . ?
H21B C21 H21C 109.5 . . ?
C10 C12A H12A 109.5 . . ?
C10 C12A H12B 109.5 . . ?
C10 C12A H12C 109.5 . . ?
H12A C12A H12B 109.5 . . ?
H12A C12A H12C 109.5 . . ?
H12B C12A H12C 109.5 . . ?
C22 C23 H23A 109.5 . . ?
C22 C23 H23B 109.5 . . ?
C22 C23 H23C 109.5 . . ?
H23A C23 H23B 109.5 . . ?
H23A C23 H23C 109.5 . . ?
H23B C23 H23C 109.5 . . ?
C7 C8A H8AA 109.5 . . ?
C7 C8A H8AB 109.5 . . ?
C7 C8A H8AC 109.5 . . ?
H8AA C8A H8AB 109.5 . . ?
H8AA C8A H8AC 109.5 . . ?
H8AB C8A H8AC 109.5 . . ?
C31 C33 H33A 109.5 . . ?
C31 C33 H33B 109.5 . . ?
C31 C33 H33C 109.5 . . ?
H33A C33 H33B 109.5 . . ?
H33A C33 H33C 109.5 . . ?
H33B C33 H33C 109.5 . . ?
C10 C11A H11A 109.5 . . ?
C10 C11A H11B 109.5 . . ?
C10 C11A H11C 109.5 . . ?
H11A C11A H11B 109.5 . . ?
H11A C11A H11C 109.5 . . ?
H11B C11A H11C 109.5 . . ?
C19 C20 H20A 109.5 . . ?
C19 C20 H20B 109.5 . . ?
C19 C20 H20C 109.5 . . ?
H20A C20 H20B 109.5 . . ?
H20A C20 H20C 109.5 . . ?
H20B C20 H20C 109.5 . . ?
C7 C9A H9AA 109.5 . . ?
C7 C9A H9AB 109.5 . . ?
C7 C9A H9AC 109.5 . . ?
H9AA C9A H9AB 109.5 . . ?
H9AA C9A H9AC 109.5 . . ?
H9AB C9A H9AC 109.5 . . ?
C34 C36A H36A 109.5 . . ?
C34 C36A H36B 109.5 . . ?
C34 C36A H36C 109.5 . . ?
H36A C36A H36B 109.5 . . ?
H36A C36A H36C 109.5 . . ?
H36B C36A H36C 109.5 . . ?
C34 C35A H35A 109.5 . . ?
C34 C35A H35B 109.5 . . ?
C34 C35A H35C 109.5 . . ?
H35A C35A H35B 109.5 . . ?
H35A C35A H35C 109.5 . . ?
H35B C35A H35C 109.5 . . ?
C7 C9 H9A 109.5 . . ?
C7 C9 H9B 109.5 . . ?
C7 C9 H9C 109.5 . . ?
H9A C9 H9B 109.5 . . ?
H9A C9 H9C 109.5 . . ?
H9B C9 H9C 109.5 . . ?
C7 C8 H8A 109.5 . . ?
C7 C8 H8B 109.5 . . ?
C7 C8 H8C 109.5 . . ?
H8A C8 H8B 109.5 . . ?
H8A C8 H8C 109.5 . . ?
H8B C8 H8C 109.5 . . ?
C10 C12 H12D 109.5 . . ?
C10 C12 H12E 109.5 . . ?
C10 C12 H12F 109.5 . . ?
H12D C12 H12E 109.5 . . ?
H12D C12 H12F 109.5 . . ?
H12E C12 H12F 109.5 . . ?
C10 C11 H11D 109.5 . . ?
C10 C11 H11E 109.5 . . ?
C10 C11 H11F 109.5 . . ?
H11D C11 H11E 109.5 . . ?
H11D C11 H11F 109.5 . . ?
H11E C11 H11F 109.5 . . ?
C34 C35 H35D 109.5 . . ?
C34 C35 H35E 109.5 . . ?
C34 C35 H35F 109.5 . . ?
H35D C35 H35E 109.5 . . ?
H35D C35 H35F 109.5 . . ?
H35E C35 H35F 109.5 . . ?
C34 C36 H36D 109.5 . . ?
C34 C36 H36E 109.5 . . ?
C34 C36 H36F 109.5 . . ?
H36D C36 H36E 109.5 . . ?
H36D C36 H36F 109.5 . . ?
H36E C36 H36F 109.5 . . ?

loop_
_geom_bond_atom_site_label_1
_geom_bond_atom_site_label_2
_geom_bond_distance
_geom_bond_site_symmetry_2
_geom_bond_publ_flag
Tl1 Br1 2.5579(10) . ?
Tl1 N6 2.307(6) . ?
Tl1 N1 2.264(6) . ?
Tl1 N4 2.312(6) . ?
Tl1 N3 2.318(5) . ?
N5 N6 1.278(8) . ?
N5 N4 1.274(8) . ?
N2 N1 1.249(7) . ?
N2 N3 1.264(8) . ?
N6 C37 1.434(10) . ?
N1 C1 1.459(10) . ?
N4 C25 1.415(9) . ?
N3 C13 1.448(9) . ?
C25 C30 1.426(10) . ?
C25 C26 1.385(10) . ?
C37 C42 1.406(11) . ?
C37 C38 1.392(10) . ?
C30 C34 1.506(12) . ?
C30 C29 1.387(12) . ?
C13 C18 1.383(11) . ?
C13 C14 1.410(11) . ?
C34 H34A 1.0000 . ?
C34 H34 1.0000 . ?
C34 C36A 1.498(14) . ?
C34 C35A 1.557(14) . ?
C34 C35 1.491(15) . ?
C34 C36 1.528(14) . ?
C42 C46 1.517(10) . ?
C42 C41 1.393(11) . ?
C6 C1 1.387(11) . ?
C6 C10 1.527(12) . ?
C6 C5 1.394(12) . ?
C1 C2 1.413(11) . ?
C31 H31 1.0000 . ?
C31 C26 1.503(11) . ?
C31 C32 1.527(13) . ?
C31 C33 1.489(13) . ?
C18 C22 1.505(13) . ?
C18 C17 1.414(12) . ?
C46 H46 1.0000 . ?
C46 C47 1.503(13) . ?
C46 C48 1.545(13) . ?
C10 H10A 1.0000 . ?
C10 H10 1.0000 . ?
C10 C12A 1.488(16) . ?
C10 C11A 1.459(16) . ?
C10 C12 1.486(13) . ?
C10 C11 1.535(13) . ?
C4 H4 0.9500 . ?
C4 C5 1.321(12) . ?
C4 C3 1.365(13) . ?
C38 C43 1.497(11) . ?
C38 C39 1.396(13) . ?
C26 C27 1.406(12) . ?
C28 H28 0.9500 . ?
C28 C27 1.315(12) . ?
C28 C29 1.345(13) . ?
C7 H7B 1.0000 . ?
C7 H7A 1.0000 . ?
C7 C2 1.523(12) . ?
C7 C8A 1.503(16) . ?
C7 C9A 1.553(16) . ?
C7 C9 1.526(14) . ?
C7 C8 1.523(14) . ?
C19 H19 1.0000 . ?
C19 C14 1.477(13) . ?
C19 C21 1.521(16) . ?
C19 C20 1.518(15) . ?
C2 C3 1.363(12) . ?
C27 H27 0.9500 . ?
C41 H41 0.9500 . ?
C41 C40 1.342(13) . ?
C14 C15 1.380(12) . ?
C43 H43 1.0000 . ?
C43 C45 1.576(13) . ?
C43 C44 1.531(12) . ?
C22 H22 1.0000 . ?
C22 C24 1.556(16) . ?
C22 C23 1.508(15) . ?
C29 H29 0.9500 . ?
C16 H16 0.9500 . ?
C16 C17 1.331(14) . ?
C16 C15 1.359(14) . ?
C5 H5 0.9500 . ?
C17 H17 0.9500 . ?
C3 H3 0.9500 . ?
C47 H47A 0.9800 . ?
C47 H47B 0.9800 . ?
C47 H47C 0.9800 . ?
C15 H15 0.9500 . ?
C39 H39 0.9500 . ?
C39 C40 1.328(14) . ?
C40 H40 0.9500 . ?
C48 H48A 0.9800 . ?
C48 H48B 0.9800 . ?
C48 H48C 0.9800 . ?
C45 H45A 0.9800 . ?
C45 H45B 0.9800 . ?
C45 H45C 0.9800 . ?
C44 H44A 0.9800 . ?
C44 H44B 0.9800 . ?
C44 H44C 0.9800 . ?
C32 H32A 0.9800 . ?
C32 H32B 0.9800 . ?
C32 H32C 0.9800 . ?
C24 H24A 0.9800 . ?
C24 H24B 0.9800 . ?
C24 H24C 0.9800 . ?
C21 H21A 0.9800 . ?
C21 H21B 0.9800 . ?
C21 H21C 0.9800 . ?
C12A H12A 0.9800 . ?
C12A H12B 0.9800 . ?
C12A H12C 0.9800 . ?
C23 H23A 0.9800 . ?
C23 H23B 0.9800 . ?
C23 H23C 0.9800 . ?
C8A H8AA 0.9800 . ?
C8A H8AB 0.9800 . ?
C8A H8AC 0.9800 . ?
C33 H33A 0.9800 . ?
C33 H33B 0.9800 . ?
C33 H33C 0.9800 . ?
C11A H11A 0.9800 . ?
C11A H11B 0.9800 . ?
C11A H11C 0.9800 . ?
C20 H20A 0.9800 . ?
C20 H20B 0.9800 . ?
C20 H20C 0.9800 . ?
C9A H9AA 0.9800 . ?
C9A H9AB 0.9800 . ?
C9A H9AC 0.9800 . ?
C36A H36A 0.9800 . ?
C36A H36B 0.9800 . ?
C36A H36C 0.9800 . ?
C35A H35A 0.9800 . ?
C35A H35B 0.9800 . ?
C35A H35C 0.9800 . ?
C9 H9A 0.9800 . ?
C9 H9B 0.9800 . ?
C9 H9C 0.9800 . ?
C8 H8A 0.9800 . ?
C8 H8B 0.9800 . ?
C8 H8C 0.9800 . ?
C12 H12D 0.9800 . ?
C12 H12E 0.9800 . ?
C12 H12F 0.9800 . ?
C11 H11D 0.9800 . ?
C11 H11E 0.9800 . ?
C11 H11F 0.9800 . ?
C35 H35D 0.9800 . ?
C35 H35E 0.9800 . ?
C35 H35F 0.9800 . ?
C36 H36D 0.9800 . ?
C36 H36E 0.9800 . ?
C36 H36F 0.9800 . ?

loop_
_geom_torsion_atom_site_label_1
_geom_torsion_atom_site_label_2
_geom_torsion_atom_site_label_3
_geom_torsion_atom_site_label_4
_geom_torsion
_geom_torsion_site_symmetry_1
_geom_torsion_site_symmetry_2
_geom_torsion_site_symmetry_3
_geom_torsion_site_symmetry_4
_geom_torsion_publ_flag
Tl1 N6 C37 C42 99.7(9) . . . . ?
Tl1 N6 C37 C38 -80.1(10) . . . . ?
Tl1 N1 C1 C6 -116.1(8) . . . . ?
Tl1 N1 C1 C2 65.3(11) . . . . ?
Tl1 N4 C25 C30 -118.2(8) . . . . ?
Tl1 N4 C25 C26 56.0(10) . . . . ?
Tl1 N3 C13 C18 101.9(9) . . . . ?
Tl1 N3 C13 C14 -74.3(11) . . . . ?
N5 N6 C37 C42 -107.6(8) . . . . ?
N5 N6 C37 C38 72.6(9) . . . . ?
N5 N4 C25 C30 64.6(9) . . . . ?
N5 N4 C25 C26 -121.2(7) . . . . ?
N2 N1 C1 C6 63.1(10) . . . . ?
N2 N1 C1 C2 -115.5(8) . . . . ?
N2 N3 C13 C18 -96.0(8) . . . . ?
N2 N3 C13 C14 87.8(8) . . . . ?
N6 N5 N4 Tl1 5.9(5) . . . . ?
N6 N5 N4 C25 -175.9(6) . . . . ?
N6 C37 C42 C46 2.2(12) . . . . ?
N6 C37 C42 C41 -178.5(8) . . . . ?
N6 C37 C38 C43 0.7(12) . . . . ?
N6 C37 C38 C39 178.5(8) . . . . ?
N1 N2 N3 Tl1 -3.8(6) . . . . ?
N1 N2 N3 C13 -173.8(6) . . . . ?
N1 C1 C2 C7 1.1(12) . . . . ?
N1 C1 C2 C3 -178.4(8) . . . . ?
N4 N5 N6 Tl1 -5.9(5) . . . . ?
N4 N5 N6 C37 -169.0(6) . . . . ?
N4 C25 C30 C34 -2.9(11) . . . . ?
N4 C25 C30 C29 174.3(7) . . . . ?
N4 C25 C26 C31 7.5(11) . . . . ?
N4 C25 C26 C27 -175.9(7) . . . . ?
N3 N2 N1 Tl1 3.9(6) . . . . ?
N3 N2 N1 C1 -175.6(6) . . . . ?
N3 C13 C18 C22 1.8(12) . . . . ?
N3 C13 C18 C17 -178.1(7) . . . . ?
N3 C13 C14 C19 -1.6(12) . . . . ?
N3 C13 C14 C15 177.8(7) . . . . ?
C25 C30 C34 C36A -107.6(14) . . . . ?
C25 C30 C34 C35A 123.5(12) . . . . ?
C25 C30 C34 C35 63.2(16) . . . . ?
C25 C30 C34 C36 -148.8(14) . . . . ?
C25 C30 C29 C28 1.5(13) . . . . ?
C25 C26 C27 C28 1.6(13) . . . . ?
C37 C42 C46 C47 97.8(10) . . . . ?
C37 C42 C46 C48 -137.7(9) . . . . ?
C37 C42 C41 C40 -1.7(15) . . . . ?
C37 C38 C43 C45 -102.6(9) . . . . ?
C37 C38 C43 C44 134.4(9) . . . . ?
C37 C38 C39 C40 1.8(16) . . . . ?
C30 C25 C26 C31 -178.3(7) . . . . ?
C30 C25 C26 C27 -1.7(11) . . . . ?
C13 C18 C22 C24 102.8(10) . . . . ?
C13 C18 C22 C23 -127.1(10) . . . . ?
C13 C18 C17 C16 0.2(14) . . . . ?
C13 C14 C15 C16 0.3(14) . . . . ?
C34 C30 C29 C28 178.7(9) . . . . ?
C42 C37 C38 C43 -179.1(8) . . . . ?
C42 C37 C38 C39 -1.3(12) . . . . ?
C42 C41 C40 C39 2.3(19) . . . . ?
C6 C1 C2 C7 -177.5(8) . . . . ?
C6 C1 C2 C3 3.1(13) . . . . ?
C1 C6 C10 C12A -149(2) . . . . ?
C1 C6 C10 C11A 68(3) . . . . ?
C1 C6 C10 C12 -125.4(18) . . . . ?
C1 C6 C10 C11 114.7(15) . . . . ?
C1 C6 C5 C4 0.4(14) . . . . ?
C1 C2 C3 C4 -1.3(15) . . . . ?
C31 C26 C27 C28 178.2(9) . . . . ?
C18 C13 C14 C19 -177.7(9) . . . . ?
C18 C13 C14 C15 1.8(12) . . . . ?
C46 C42 C41 C40 177.6(10) . . . . ?
C10 C6 C1 N1 3.2(12) . . . . ?
C10 C6 C1 C2 -178.2(8) . . . . ?
C10 C6 C5 C4 176.2(9) . . . . ?
C38 C37 C42 C46 -178.1(8) . . . . ?
C38 C37 C42 C41 1.3(13) . . . . ?
C38 C39 C40 C41 -2(2) . . . . ?
C26 C25 C30 C34 -176.9(7) . . . . ?
C26 C25 C30 C29 0.3(11) . . . . ?
C7 C2 C3 C4 179.3(9) . . . . ?
C19 C14 C15 C16 179.7(10) . . . . ?
C27 C28 C29 C30 -1.8(15) . . . . ?
C41 C42 C46 C47 -81.6(11) . . . . ?
C41 C42 C46 C48 43.0(12) . . . . ?
C14 C13 C18 C22 177.9(8) . . . . ?
C14 C13 C18 C17 -2.0(12) . . . . ?
C43 C38 C39 C40 179.6(11) . . . . ?
C22 C18 C17 C16 -179.7(10) . . . . ?
C29 C30 C34 C36A 75.4(15) . . . . ?
C29 C30 C34 C35A -53.5(14) . . . . ?
C29 C30 C34 C35 -113.8(15) . . . . ?
C29 C30 C34 C36 34.2(17) . . . . ?
C29 C28 C27 C26 0.1(15) . . . . ?
C5 C6 C1 N1 178.8(7) . . . . ?
C5 C6 C1 C2 -2.7(13) . . . . ?
C5 C6 C10 C12A 36(2) . . . . ?
C5 C6 C10 C11A -107(3) . . . . ?
C5 C6 C10 C12 59.1(19) . . . . ?
C5 C6 C10 C11 -60.7(16) . . . . ?
C5 C4 C3 C2 -0.9(17) . . . . ?
C17 C18 C22 C24 -77.3(11) . . . . ?
C17 C18 C22 C23 52.8(13) . . . . ?
C17 C16 C15 C14 -2.0(16) . . . . ?
C3 C4 C5 C6 1.4(16) . . . . ?
C15 C16 C17 C18 1.8(16) . . . . ?
C39 C38 C43 C45 79.7(11) . . . . ?
C39 C38 C43 C44 -43.4(13) . . . . ?
C32 C31 C26 C25 -117.9(10) . . . . ?
C32 C31 C26 C27 65.7(12) . . . . ?
C21 C19 C14 C13 -95.1(11) . . . . ?
C21 C19 C14 C15 85.5(12) . . . . ?
C8A C7 C2 C1 -123(2) . . . . ?
C8A C7 C2 C3 57(2) . . . . ?
C33 C31 C26 C25 114.5(10) . . . . ?
C33 C31 C26 C27 -62.0(12) . . . . ?
C20 C19 C14 C13 140.5(10) . . . . ?
C20 C19 C14 C15 -38.9(15) . . . . ?
C9A C7 C2 C1 101.3(19) . . . . ?
C9A C7 C2 C3 -79(2) . . . . ?
C9 C7 C2 C1 134.5(15) . . . . ?
C9 C7 C2 C3 -46.1(18) . . . . ?
C8 C7 C2 C1 -95.1(14) . . . . ?
C8 C7 C2 C3 84.3(15) . . . . ?
